data_7123568
loop_
_publ_author_name
'Li, Jian'
'Yuan, Hongdong'
'Tang, Chongrong'
'Su, Shikuan'
'Cui, Lei'
'Jia, Xueshun'
'Li, Chunju'

_publ_section_title
;
 Bicyclization reaction with two molecular allenyl ketones and
 isocyanides: a synthesis of lactone-containing azaspirocycle derivative
;
_journal_name_full 'Chemical Communications'
_journal_paper_doi 10.1039/C9CC02785H
_journal_year 2019
_chemical_formula_sum 'C38 H34 N2 O5'
_chemical_formula_weight 598.67
_space_group_crystal_system monoclinic
_space_group_IT_number 14
_space_group_name_Hall '-P 2ybc'
_space_group_name_H-M_alt 'P 1 21/c 1'
_symmetry_space_group_name_Hall '-P 2ybc'
_symmetry_space_group_name_H-M 'P 1 21/c 1'
_atom_sites_solution_hydrogens geom
_audit_creation_method SHELXL-2016/6
_audit_update_record
;
2019-03-14 deposited with the CCDC.    2019-05-29 downloaded from the CCDC.
;
_cell_angle_alpha 90
_cell_angle_beta 92.347(9)
_cell_angle_gamma 90
_cell_formula_units_Z 4
_cell_length_a 10.1019(12)
_cell_length_b 25.379(3)
_cell_length_c 12.2790(13)
_cell_measurement_reflns_used 9892
_cell_measurement_temperature 173(2)
_cell_measurement_theta_max 54.92
_cell_measurement_theta_min 3.48
_cell_volume 3145.4(6)
_computing_cell_refinement 'Bruker SAINT'
_computing_data_collection 'Bruker APEX2'
_computing_data_reduction 'Bruker SAINT'
_computing_molecular_graphics 'Bruker SHELXTL'
_computing_publication_material 'Bruker SHELXTL'
_computing_structure_refinement 'SHELXL-2016/6 (Sheldrick, 2016)'
_computing_structure_solution 'SHELXT 2014/5 (Sheldrick, 2014)'
_diffrn_ambient_temperature 173(2)
_diffrn_measured_fraction_theta_full 0.996
_diffrn_measured_fraction_theta_max 0.995
_diffrn_measurement_device_type 'Bruker APEX-II CCD'
_diffrn_measurement_method '\f and \w scans'
_diffrn_radiation_type GaK\a
_diffrn_radiation_wavelength 1.34138
_diffrn_reflns_av_R_equivalents 0.0443
_diffrn_reflns_av_unetI/netI 0.0303
_diffrn_reflns_Laue_measured_fraction_full 0.996
_diffrn_reflns_Laue_measured_fraction_max 0.995
_diffrn_reflns_limit_h_max 11
_diffrn_reflns_limit_h_min -12
_diffrn_reflns_limit_k_max 24
_diffrn_reflns_limit_k_min -30
_diffrn_reflns_limit_l_max 14
_diffrn_reflns_limit_l_min -14
_diffrn_reflns_number 25232
_diffrn_reflns_point_group_measured_fraction_full 0.996
_diffrn_reflns_point_group_measured_fraction_max 0.995
_diffrn_reflns_theta_full 53.594
_diffrn_reflns_theta_max 54.889
_diffrn_reflns_theta_min 3.481
_exptl_absorpt_coefficient_mu 0.429
_exptl_absorpt_correction_T_max 0.751
_exptl_absorpt_correction_T_min 0.618
_exptl_absorpt_correction_type multi-scan
_exptl_absorpt_process_details sadabs
_exptl_crystal_colour colourless
_exptl_crystal_density_diffrn 1.264
_exptl_crystal_description rod
_exptl_crystal_F_000 1264
_exptl_crystal_size_max 0.410
_exptl_crystal_size_mid 0.160
_exptl_crystal_size_min 0.080
_refine_diff_density_max 0.252
_refine_diff_density_min -0.218
_refine_diff_density_rms 0.035
_refine_ls_extinction_coef 0.0021(2)
_refine_ls_extinction_expression Fc^*^=kFc[1+0.001xFc^2^\l^3^/sin(2\q)]^-1/4^
_refine_ls_extinction_method 'SHELXL-2016/6 (Sheldrick 2016)'
_refine_ls_goodness_of_fit_ref 1.051
_refine_ls_hydrogen_treatment constr
_refine_ls_matrix_type full
_refine_ls_number_parameters 411
_refine_ls_number_reflns 5937
_refine_ls_number_restraints 0
_refine_ls_restrained_S_all 1.051
_refine_ls_R_factor_all 0.0426
_refine_ls_R_factor_gt 0.0376
_refine_ls_shift/su_max 0.002
_refine_ls_shift/su_mean 0.000
_refine_ls_structure_factor_coef Fsqd
_refine_ls_weighting_details 'w=1/[\s^2^(Fo^2^)+(0.0438P)^2^+0.9418P] where P=(Fo^2^+2Fc^2^)/3'
_refine_ls_weighting_scheme calc
_refine_ls_wR_factor_gt 0.0965
_refine_ls_wR_factor_ref 0.1000
_reflns_Friedel_coverage 0.000
_reflns_number_gt 5239
_reflns_number_total 5937
_reflns_threshold_expression 'I > 2\s(I)'
_cod_data_source_file c9cc02785h2.cif
_cod_data_source_block ga_90305a_a
_cod_depositor_comments
;
The following automatic conversions were performed:

'_exptl_absorpt_correction_type' value 'multi_scan' changed to
'multi-scan' according to
/home/data/users/saulius/crontab/automatic-downloads/rss-feeds/RSC/lib/dictionaries/cif_core.dic
dictionary named 'cif_core.dic' version 2.4.2 from 2011-04-26.

Automatic conversion script
Id: cif_fix_values 4973 2017-02-22 13:04:09Z antanas 
;
_cod_original_cell_volume 3145.5(6)
_cod_database_code 7123568
_shelx_shelxl_version_number 2016/6
_shelx_space_group_comment
; 
The symmetry employed for this shelxl refinement is uniquely defined 
by the following loop, which should always be used as a source of 
symmetry information in preference to the above space-group names. 
They are only intended as comments. 
;
_shelx_estimated_absorpt_t_min 0.844
_shelx_estimated_absorpt_t_max 0.966

loop_
_space_group_symop_operation_xyz
'x, y, z'
'-x, y+1/2, -z+1/2'
'-x, -y, -z'
'x, -y-1/2, z-1/2'

loop_
_atom_site_label
_atom_site_type_symbol
_atom_site_fract_x
_atom_site_fract_y
_atom_site_fract_z
_atom_site_U_iso_or_equiv
_atom_site_adp_type
_atom_site_occupancy
_atom_site_site_symmetry_order
_atom_site_calc_flag
_atom_site_refinement_flags_posn
_atom_site_refinement_flags_adp
N1 N 0.78217(11) 0.28123(4) 0.73878(8) 0.0251(2) Uani 1 1 d . .
N2 N 0.54558(11) 0.35340(4) 0.72635(8) 0.0275(2) Uani 1 1 d . .
O1 O 0.74582(9) 0.19850(4) 0.67697(7) 0.0316(2) Uani 1 1 d . .
O2 O 0.71092(9) 0.41495(3) 0.77634(7) 0.0273(2) Uani 1 1 d . .
O3 O 0.67543(11) 0.09788(4) 0.78674(8) 0.0391(3) Uani 1 1 d . .
O4 O 1.10087(10) 0.31327(4) 0.38258(8) 0.0379(2) Uani 1 1 d . .
O5 O 0.15524(10) 0.47533(4) 0.51502(9) 0.0421(3) Uani 1 1 d . .
C1 C 0.72150(13) 0.23303(5) 0.74334(10) 0.0249(3) Uani 1 1 d . .
C2 C 0.62402(13) 0.22338(5) 0.82951(10) 0.0269(3) Uani 1 1 d . .
C3 C 0.59683(15) 0.26668(5) 0.90935(11) 0.0341(3) Uani 1 1 d . .
H3A H 0.577101 0.251032 0.980736 0.041 Uiso 1 1 calc R U
H3B H 0.518136 0.286958 0.883044 0.041 Uiso 1 1 calc R U
C4 C 0.71433(15) 0.30342(5) 0.92331(10) 0.0337(3) Uani 1 1 d . .
H4A H 0.788988 0.284199 0.959822 0.040 Uiso 1 1 calc R U
H4B H 0.690491 0.333108 0.970985 0.040 Uiso 1 1 calc R U
C5 C 0.75921(13) 0.32539(5) 0.81410(10) 0.0269(3) Uani 1 1 d . .
C6 C 0.65825(13) 0.36508(5) 0.76684(10) 0.0253(3) Uani 1 1 d . .
C7 C 0.84452(13) 0.40977(5) 0.81397(10) 0.0264(3) Uani 1 1 d . .
C8 C 0.87962(14) 0.36013(5) 0.83296(11) 0.0300(3) Uani 1 1 d . .
C9 C 0.56435(13) 0.17629(5) 0.82920(10) 0.0285(3) Uani 1 1 d . .
C10 C 0.59786(13) 0.13169(5) 0.75425(11) 0.0291(3) Uani 1 1 d . .
C11 C 0.51822(13) 0.12517(5) 0.64965(11) 0.0294(3) Uani 1 1 d . .
C12 C 0.41948(14) 0.16088(6) 0.61793(12) 0.0355(3) Uani 1 1 d . .
H12 H 0.402867 0.190668 0.662180 0.043 Uiso 1 1 calc R U
C13 C 0.34533(15) 0.15301(7) 0.52179(12) 0.0415(4) Uani 1 1 d . .
H13 H 0.277394 0.177283 0.500776 0.050 Uiso 1 1 calc R U
C14 C 0.36958(15) 0.11021(7) 0.45655(12) 0.0421(4) Uani 1 1 d . .
H14 H 0.318402 0.104958 0.390807 0.051 Uiso 1 1 calc R U
C015 C 1.00920(16) 0.34045(6) 0.88042(15) 0.0460(4) Uani 1 1 d . .
H01A H 1.063656 0.370417 0.905283 0.069 Uiso 1 1 calc R U
H01B H 1.055555 0.320831 0.824773 0.069 Uiso 1 1 calc R U
H01C H 0.993225 0.317231 0.942279 0.069 Uiso 1 1 calc R U
C15 C 0.46849(17) 0.07493(7) 0.48694(13) 0.0447(4) Uani 1 1 d . .
H15 H 0.486088 0.045689 0.441462 0.054 Uiso 1 1 calc R U
C16 C 0.54199(16) 0.08204(6) 0.58336(12) 0.0394(3) Uani 1 1 d . .
H16 H 0.608975 0.057363 0.604374 0.047 Uiso 1 1 calc R U
C17 C 0.46001(16) 0.16099(7) 0.90794(13) 0.0433(4) Uani 1 1 d . .
H17A H 0.451534 0.188912 0.962343 0.065 Uiso 1 1 calc R U
H17B H 0.485877 0.128038 0.944565 0.065 Uiso 1 1 calc R U
H17C H 0.374907 0.156096 0.868010 0.065 Uiso 1 1 calc R U
C18 C 0.86280(12) 0.29109(5) 0.64650(10) 0.0243(3) Uani 1 1 d . .
C19 C 0.98660(13) 0.26728(5) 0.64136(11) 0.0281(3) Uani 1 1 d . .
H19 H 1.018513 0.245312 0.699328 0.034 Uiso 1 1 calc R U
C20 C 1.06312(13) 0.27549(5) 0.55224(11) 0.0296(3) Uani 1 1 d . .
H20 H 1.147461 0.259125 0.549105 0.036 Uiso 1 1 calc R U
C21 C 1.01720(13) 0.30762(5) 0.46707(11) 0.0284(3) Uani 1 1 d . .
C22 C 0.89440(13) 0.33169(5) 0.47154(11) 0.0286(3) Uani 1 1 d . .
H22 H 0.863021 0.353971 0.413916 0.034 Uiso 1 1 calc R U
C23 C 0.81729(13) 0.32289(5) 0.56146(10) 0.0273(3) Uani 1 1 d . .
H23 H 0.732530 0.338926 0.564324 0.033 Uiso 1 1 calc R U
C24 C 1.07100(17) 0.35479(6) 0.30666(13) 0.0448(4) Uani 1 1 d . .
H24A H 0.986664 0.347301 0.267426 0.067 Uiso 1 1 calc R U
H24B H 1.141655 0.357291 0.254542 0.067 Uiso 1 1 calc R U
H24C H 1.064219 0.388215 0.346004 0.067 Uiso 1 1 calc R U
C25 C 0.45259(13) 0.38950(5) 0.67909(10) 0.0263(3) Uani 1 1 d . .
C26 C 0.32933(13) 0.36795(5) 0.64928(11) 0.0299(3) Uani 1 1 d . .
H26 H 0.311831 0.332141 0.666009 0.036 Uiso 1 1 calc R U
C27 C 0.23246(13) 0.39760(6) 0.59605(11) 0.0330(3) Uani 1 1 d . .
H27 H 0.148945 0.382213 0.577079 0.040 Uiso 1 1 calc R U
C28 C 0.25652(13) 0.44997(5) 0.56998(11) 0.0305(3) Uani 1 1 d . .
C29 C 0.37682(14) 0.47243(6) 0.60137(12) 0.0350(3) Uani 1 1 d . .
H29 H 0.393296 0.508420 0.585543 0.042 Uiso 1 1 calc R U
C30 C 0.47378(13) 0.44247(5) 0.65606(12) 0.0333(3) Uani 1 1 d . .
H30 H 0.555692 0.458399 0.678036 0.040 Uiso 1 1 calc R U
C31 C 0.17306(16) 0.52953(7) 0.48923(15) 0.0495(4) Uani 1 1 d . .
H31A H 0.192688 0.549415 0.556372 0.074 Uiso 1 1 calc R U
H31B H 0.091887 0.543281 0.453177 0.074 Uiso 1 1 calc R U
H31C H 0.246848 0.533172 0.440396 0.074 Uiso 1 1 calc R U
C32 C 0.91516(13) 0.45983(5) 0.82785(10) 0.0267(3) Uani 1 1 d . .
C33 C 0.85450(14) 0.50334(5) 0.87362(11) 0.0329(3) Uani 1 1 d . .
H33 H 0.764501 0.501370 0.892850 0.039 Uiso 1 1 calc R U
C34 C 0.92544(16) 0.54950(6) 0.89110(12) 0.0391(3) Uani 1 1 d . .
H34 H 0.884094 0.578894 0.923461 0.047 Uiso 1 1 calc R U
C35 C 1.05603(16) 0.55318(6) 0.86183(12) 0.0403(3) Uani 1 1 d . .
H35 H 1.104412 0.584795 0.875048 0.048 Uiso 1 1 calc R U
C36 C 1.11559(15) 0.51082(6) 0.81345(12) 0.0395(3) Uani 1 1 d . .
H36 H 1.204312 0.513596 0.791251 0.047 Uiso 1 1 calc R U
C37 C 1.04625(14) 0.46423(6) 0.79719(11) 0.0334(3) Uani 1 1 d . .
H37 H 1.088282 0.434987 0.764861 0.040 Uiso 1 1 calc R U

loop_
_atom_site_aniso_label
_atom_site_aniso_U_11
_atom_site_aniso_U_22
_atom_site_aniso_U_33
_atom_site_aniso_U_23
_atom_site_aniso_U_13
_atom_site_aniso_U_12
N1 0.0291(6) 0.0244(5) 0.0218(5) -0.0005(4) 0.0012(4) 0.0000(4)
N2 0.0281(6) 0.0280(6) 0.0265(5) -0.0005(4) 0.0006(4) 0.0011(4)
O1 0.0370(5) 0.0295(5) 0.0288(5) -0.0072(4) 0.0091(4) -0.0062(4)
O2 0.0250(5) 0.0255(5) 0.0312(5) 0.0001(4) -0.0020(4) 0.0014(3)
O3 0.0430(6) 0.0336(5) 0.0399(6) 0.0022(4) -0.0076(5) 0.0048(4)
O4 0.0361(5) 0.0432(6) 0.0352(5) 0.0046(4) 0.0108(4) -0.0036(4)
O5 0.0286(5) 0.0427(6) 0.0539(6) 0.0008(5) -0.0114(5) 0.0042(4)
C1 0.0266(6) 0.0266(6) 0.0214(6) 0.0004(5) -0.0001(5) 0.0012(5)
C2 0.0285(7) 0.0307(7) 0.0216(6) 0.0032(5) 0.0016(5) 0.0037(5)
C3 0.0454(8) 0.0322(7) 0.0253(6) 0.0028(5) 0.0104(6) 0.0072(6)
C4 0.0508(9) 0.0290(7) 0.0214(6) -0.0017(5) 0.0012(6) 0.0068(6)
C5 0.0328(7) 0.0247(6) 0.0229(6) -0.0024(5) -0.0027(5) 0.0040(5)
C6 0.0299(7) 0.0242(6) 0.0220(6) -0.0011(5) 0.0028(5) 0.0012(5)
C7 0.0258(6) 0.0307(7) 0.0223(6) -0.0026(5) -0.0028(5) 0.0029(5)
C8 0.0324(7) 0.0288(7) 0.0281(6) -0.0044(5) -0.0065(5) 0.0033(5)
C9 0.0263(6) 0.0352(7) 0.0242(6) 0.0061(5) 0.0013(5) 0.0009(5)
C10 0.0271(7) 0.0296(7) 0.0307(7) 0.0050(5) 0.0015(5) -0.0052(5)
C11 0.0263(6) 0.0325(7) 0.0295(7) 0.0032(5) 0.0024(5) -0.0066(5)
C12 0.0310(7) 0.0410(8) 0.0345(7) 0.0010(6) 0.0005(6) -0.0017(6)
C13 0.0312(7) 0.0532(9) 0.0396(8) 0.0056(7) -0.0052(6) -0.0029(7)
C14 0.0353(8) 0.0594(10) 0.0313(7) 0.0022(7) -0.0024(6) -0.0144(7)
C015 0.0425(9) 0.0347(8) 0.0587(10) -0.0046(7) -0.0237(8) 0.0058(7)
C15 0.0462(9) 0.0499(9) 0.0377(8) -0.0098(7) 0.0010(7) -0.0082(7)
C16 0.0392(8) 0.0389(8) 0.0398(8) -0.0025(6) -0.0013(6) -0.0018(6)
C17 0.0405(8) 0.0526(9) 0.0376(8) 0.0058(7) 0.0130(7) -0.0072(7)
C18 0.0265(6) 0.0237(6) 0.0227(6) -0.0016(5) 0.0002(5) -0.0029(5)
C19 0.0283(7) 0.0266(6) 0.0291(6) 0.0020(5) -0.0026(5) 0.0006(5)
C20 0.0245(6) 0.0305(7) 0.0339(7) -0.0018(5) 0.0008(5) -0.0002(5)
C21 0.0291(7) 0.0290(7) 0.0274(6) -0.0029(5) 0.0035(5) -0.0066(5)
C22 0.0320(7) 0.0274(6) 0.0262(6) 0.0034(5) -0.0019(5) -0.0029(5)
C23 0.0255(6) 0.0290(7) 0.0273(6) -0.0002(5) -0.0010(5) 0.0006(5)
C24 0.0541(10) 0.0457(9) 0.0355(8) 0.0087(7) 0.0116(7) -0.0088(7)
C25 0.0252(6) 0.0308(7) 0.0230(6) -0.0025(5) 0.0021(5) 0.0011(5)
C26 0.0293(7) 0.0299(7) 0.0308(7) -0.0048(5) 0.0035(5) -0.0021(5)
C27 0.0237(7) 0.0376(7) 0.0375(7) -0.0085(6) -0.0005(5) -0.0030(6)
C28 0.0238(6) 0.0372(7) 0.0303(7) -0.0035(5) -0.0008(5) 0.0040(5)
C29 0.0282(7) 0.0320(7) 0.0443(8) 0.0048(6) -0.0020(6) -0.0007(6)
C30 0.0242(7) 0.0341(7) 0.0413(8) 0.0033(6) -0.0040(6) -0.0027(5)
C31 0.0365(8) 0.0482(9) 0.0629(11) 0.0156(8) -0.0106(8) 0.0047(7)
C32 0.0302(7) 0.0284(6) 0.0213(6) -0.0002(5) -0.0026(5) 0.0011(5)
C33 0.0319(7) 0.0324(7) 0.0345(7) -0.0019(6) 0.0017(6) 0.0022(6)
C34 0.0478(9) 0.0285(7) 0.0406(8) -0.0051(6) -0.0011(7) 0.0016(6)
C35 0.0456(9) 0.0350(8) 0.0396(8) 0.0021(6) -0.0078(7) -0.0102(7)
C36 0.0335(8) 0.0462(9) 0.0387(8) 0.0039(6) 0.0017(6) -0.0076(6)
C37 0.0333(7) 0.0370(7) 0.0302(7) -0.0036(6) 0.0035(6) 0.0012(6)

loop_
_atom_type_symbol
_atom_type_description
_atom_type_scat_dispersion_real
_atom_type_scat_dispersion_imag
_atom_type_scat_source
C C 0.0137 0.0067 'International Tables Vol C Tables 4.2.6.8 and 6.1.1.4'
H H 0.0000 0.0000 'International Tables Vol C Tables 4.2.6.8 and 6.1.1.4'
N N 0.0241 0.0134 'International Tables Vol C Tables 4.2.6.8 and 6.1.1.4'
O O 0.0389 0.0241 'International Tables Vol C Tables 4.2.6.8 and 6.1.1.4'

loop_
_geom_angle_atom_site_label_1
_geom_angle_atom_site_label_2
_geom_angle_atom_site_label_3
_geom_angle
C1 N1 C18 117.02(10)
C1 N1 C5 124.73(10)
C18 N1 C5 117.89(10)
C6 N2 C25 125.61(11)
C6 O2 C7 107.61(9)
C21 O4 C24 116.71(11)
C28 O5 C31 117.82(11)
O1 C1 N1 120.53(11)
O1 C1 C2 120.54(11)
N1 C1 C2 118.93(11)
C9 C2 C1 116.99(11)
C9 C2 C3 124.03(12)
C1 C2 C3 118.97(11)
C2 C3 C4 111.12(11)
C2 C3 H3A 109.4
C4 C3 H3A 109.4
C2 C3 H3B 109.4
C4 C3 H3B 109.4
H3A C3 H3B 108.0
C3 C4 C5 112.49(11)
C3 C4 H4A 109.1
C5 C4 H4A 109.1
C3 C4 H4B 109.1
C5 C4 H4B 109.1
H4A C4 H4B 107.8
N1 C5 C8 113.09(11)
N1 C5 C6 112.40(10)
C8 C5 C6 101.16(10)
N1 C5 C4 109.29(10)
C8 C5 C4 110.00(11)
C6 C5 C4 110.70(11)
N2 C6 O2 126.18(11)
N2 C6 C5 124.92(11)
O2 C6 C5 108.90(10)
C8 C7 O2 112.96(11)
C8 C7 C32 132.71(12)
O2 C7 C32 114.30(11)
C7 C8 C015 127.47(13)
C7 C8 C5 108.61(11)
C015 C8 C5 123.38(12)
C2 C9 C10 124.08(12)
C2 C9 C17 123.63(13)
C10 C9 C17 112.23(12)
O3 C10 C11 121.28(12)
O3 C10 C9 119.14(12)
C11 C10 C9 118.76(11)
C16 C11 C12 119.19(13)
C16 C11 C10 119.32(13)
C12 C11 C10 121.49(12)
C13 C12 C11 120.05(14)
C13 C12 H12 120.0
C11 C12 H12 120.0
C14 C13 C12 120.39(15)
C14 C13 H13 119.8
C12 C13 H13 119.8
C13 C14 C15 119.85(14)
C13 C14 H14 120.1
C15 C14 H14 120.1
C8 C015 H01A 109.5
C8 C015 H01B 109.5
H01A C015 H01B 109.5
C8 C015 H01C 109.5
H01A C015 H01C 109.5
H01B C015 H01C 109.5
C14 C15 C16 120.24(15)
C14 C15 H15 119.9
C16 C15 H15 119.9
C15 C16 C11 120.27(15)
C15 C16 H16 119.9
C11 C16 H16 119.9
C9 C17 H17A 109.5
C9 C17 H17B 109.5
H17A C17 H17B 109.5
C9 C17 H17C 109.5
H17A C17 H17C 109.5
H17B C17 H17C 109.5
C23 C18 C19 119.35(12)
C23 C18 N1 120.84(11)
C19 C18 N1 119.78(11)
C20 C19 C18 120.21(12)
C20 C19 H19 119.9
C18 C19 H19 119.9
C19 C20 C21 120.26(12)
C19 C20 H20 119.9
C21 C20 H20 119.9
O4 C21 C22 124.34(12)
O4 C21 C20 115.65(12)
C22 C21 C20 120.01(12)
C21 C22 C23 119.38(12)
C21 C22 H22 120.3
C23 C22 H22 120.3
C18 C23 C22 120.78(12)
C18 C23 H23 119.6
C22 C23 H23 119.6
O4 C24 H24A 109.5
O4 C24 H24B 109.5
H24A C24 H24B 109.5
O4 C24 H24C 109.5
H24A C24 H24C 109.5
H24B C24 H24C 109.5
C30 C25 C26 117.92(12)
C30 C25 N2 127.00(12)
C26 C25 N2 115.03(11)
C27 C26 C25 121.29(13)
C27 C26 H26 119.4
C25 C26 H26 119.4
C26 C27 C28 120.24(12)
C26 C27 H27 119.9
C28 C27 H27 119.9
O5 C28 C29 125.20(13)
O5 C28 C27 115.48(12)
C29 C28 C27 119.31(13)
C28 C29 C30 120.19(13)
C28 C29 H29 119.9
C30 C29 H29 119.9
C29 C30 C25 120.98(13)
C29 C30 H30 119.5
C25 C30 H30 119.5
O5 C31 H31A 109.5
O5 C31 H31B 109.5
H31A C31 H31B 109.5
O5 C31 H31C 109.5
H31A C31 H31C 109.5
H31B C31 H31C 109.5
C33 C32 C37 118.91(12)
C33 C32 C7 120.99(12)
C37 C32 C7 120.09(12)
C34 C33 C32 119.98(13)
C34 C33 H33 120.0
C32 C33 H33 120.0
C35 C34 C33 120.60(14)
C35 C34 H34 119.7
C33 C34 H34 119.7
C36 C35 C34 119.78(14)
C36 C35 H35 120.1
C34 C35 H35 120.1
C35 C36 C37 120.07(14)
C35 C36 H36 120.0
C37 C36 H36 120.0
C36 C37 C32 120.62(13)
C36 C37 H37 119.7
C32 C37 H37 119.7

loop_
_geom_bond_atom_site_label_1
_geom_bond_atom_site_label_2
_geom_bond_distance
N1 C1 1.3704(16)
N1 C18 1.4442(16)
N1 C5 1.4773(15)
N2 C6 1.2586(17)
N2 C25 1.4191(17)
O1 C1 1.2283(15)
O2 C6 1.3761(15)
O2 C7 1.4147(15)
O3 C10 1.2180(16)
O4 C21 1.3722(16)
O4 C24 1.4309(18)
O5 C28 1.3638(16)
O5 C31 1.4245(19)
C1 C2 1.4949(17)
C2 C9 1.3385(19)
C2 C3 1.5055(18)
C3 C4 1.513(2)
C3 H3A 0.9900
C3 H3B 0.9900
C4 C5 1.5377(18)
C4 H4A 0.9900
C4 H4B 0.9900
C5 C8 1.5124(19)
C5 C6 1.5307(17)
C7 C8 1.3270(19)
C7 C32 1.4637(18)
C8 C015 1.4966(19)
C9 C10 1.5061(19)
C9 C17 1.5099(18)
C10 C11 1.4966(18)
C11 C16 1.391(2)
C11 C12 1.391(2)
C12 C13 1.386(2)
C12 H12 0.9500
C13 C14 1.378(2)
C13 H13 0.9500
C14 C15 1.381(2)
C14 H14 0.9500
C015 H01A 0.9800
C015 H01B 0.9800
C015 H01C 0.9800
C15 C16 1.383(2)
C15 H15 0.9500
C16 H16 0.9500
C17 H17A 0.9800
C17 H17B 0.9800
C17 H17C 0.9800
C18 C23 1.3834(18)
C18 C19 1.3928(18)
C19 C20 1.3813(19)
C19 H19 0.9500
C20 C21 1.3908(19)
C20 H20 0.9500
C21 C22 1.3858(19)
C22 C23 1.3950(18)
C22 H22 0.9500
C23 H23 0.9500
C24 H24A 0.9800
C24 H24B 0.9800
C24 H24C 0.9800
C25 C30 1.3923(19)
C25 C26 1.3950(18)
C26 C27 1.378(2)
C26 H26 0.9500
C27 C28 1.391(2)
C27 H27 0.9500
C28 C29 1.3827(19)
C29 C30 1.3908(19)
C29 H29 0.9500
C30 H30 0.9500
C31 H31A 0.9800
C31 H31B 0.9800
C31 H31C 0.9800
C32 C33 1.3923(19)
C32 C37 1.3960(19)
C33 C34 1.385(2)
C33 H33 0.9500
C34 C35 1.385(2)
C34 H34 0.9500
C35 C36 1.378(2)
C35 H35 0.9500
C36 C37 1.385(2)
C36 H36 0.9500
C37 H37 0.9500

loop_
_geom_torsion_atom_site_label_1
_geom_torsion_atom_site_label_2
_geom_torsion_atom_site_label_3
_geom_torsion_atom_site_label_4
_geom_torsion
C18 N1 C1 O1 6.72(17)
C5 N1 C1 O1 179.60(11)
C18 N1 C1 C2 -172.52(11)
C5 N1 C1 C2 0.36(18)
O1 C1 C2 C9 -1.04(18)
N1 C1 C2 C9 178.21(12)
O1 C1 C2 C3 -179.98(12)
N1 C1 C2 C3 -0.73(17)
C9 C2 C3 C4 154.83(13)
C1 C2 C3 C4 -26.30(16)
C2 C3 C4 C5 53.79(15)
C1 N1 C5 C8 149.13(12)
C18 N1 C5 C8 -38.05(15)
C1 N1 C5 C6 -97.08(14)
C18 N1 C5 C6 75.74(14)
C1 N1 C5 C4 26.24(16)
C18 N1 C5 C4 -160.94(11)
C3 C4 C5 N1 -53.23(15)
C3 C4 C5 C8 -177.94(11)
C3 C4 C5 C6 71.09(14)
C25 N2 C6 O2 2.3(2)
C25 N2 C6 C5 -177.86(11)
C7 O2 C6 N2 -173.09(12)
C7 O2 C6 C5 7.06(12)
N1 C5 C6 N2 50.57(17)
C8 C5 C6 N2 171.48(12)
C4 C5 C6 N2 -71.96(16)
N1 C5 C6 O2 -129.58(11)
C8 C5 C6 O2 -8.67(12)
C4 C5 C6 O2 107.90(12)
C6 O2 C7 C8 -2.28(14)
C6 O2 C7 C32 179.71(10)
O2 C7 C8 C015 -175.35(14)
C32 C7 C8 C015 2.2(3)
O2 C7 C8 C5 -3.58(15)
C32 C7 C8 C5 173.95(13)
N1 C5 C8 C7 127.67(12)
C6 C5 C8 C7 7.25(14)
C4 C5 C8 C7 -109.84(13)
N1 C5 C8 C015 -60.15(17)
C6 C5 C8 C015 179.42(13)
C4 C5 C8 C015 62.34(17)
C1 C2 C9 C10 5.35(19)
C3 C2 C9 C10 -175.77(12)
C1 C2 C9 C17 -177.71(12)
C3 C2 C9 C17 1.2(2)
C2 C9 C10 O3 95.68(16)
C17 C9 C10 O3 -81.57(16)
C2 C9 C10 C11 -94.57(16)
C17 C9 C10 C11 88.19(14)
O3 C10 C11 C16 -6.00(19)
C9 C10 C11 C16 -175.53(12)
O3 C10 C11 C12 173.03(13)
C9 C10 C11 C12 3.50(18)
C16 C11 C12 C13 0.6(2)
C10 C11 C12 C13 -178.45(13)
C11 C12 C13 C14 -0.6(2)
C12 C13 C14 C15 -0.1(2)
C13 C14 C15 C16 0.9(2)
C14 C15 C16 C11 -1.0(2)
C12 C11 C16 C15 0.2(2)
C10 C11 C16 C15 179.26(13)
C1 N1 C18 C23 103.87(14)
C5 N1 C18 C23 -69.51(15)
C1 N1 C18 C19 -74.44(15)
C5 N1 C18 C19 112.17(13)
C23 C18 C19 C20 0.15(19)
N1 C18 C19 C20 178.49(11)
C18 C19 C20 C21 0.06(19)
C24 O4 C21 C22 13.42(19)
C24 O4 C21 C20 -166.23(12)
C19 C20 C21 O4 179.88(11)
C19 C20 C21 C22 0.21(19)
O4 C21 C22 C23 179.69(12)
C20 C21 C22 C23 -0.67(19)
C19 C18 C23 C22 -0.62(19)
N1 C18 C23 C22 -178.95(11)
C21 C22 C23 C18 0.89(19)
C6 N2 C25 C30 8.8(2)
C6 N2 C25 C26 -174.01(12)
C30 C25 C26 C27 1.73(19)
N2 C25 C26 C27 -175.72(11)
C25 C26 C27 C28 0.6(2)
C31 O5 C28 C29 -1.2(2)
C31 O5 C28 C27 178.10(14)
C26 C27 C28 O5 178.46(12)
C26 C27 C28 C29 -2.2(2)
O5 C28 C29 C30 -179.18(13)
C27 C28 C29 C30 1.6(2)
C28 C29 C30 C25 0.7(2)
C26 C25 C30 C29 -2.4(2)
N2 C25 C30 C29 174.73(13)
C8 C7 C32 C33 -135.81(16)
O2 C7 C32 C33 41.70(16)
C8 C7 C32 C37 42.8(2)
O2 C7 C32 C37 -139.66(12)
C37 C32 C33 C34 -2.0(2)
C7 C32 C33 C34 176.70(12)
C32 C33 C34 C35 1.0(2)
C33 C34 C35 C36 0.9(2)
C34 C35 C36 C37 -1.9(2)
C35 C36 C37 C32 1.0(2)
C33 C32 C37 C36 0.9(2)
C7 C32 C37 C36 -177.72(13)
